data_4315987
loop_
_publ_author_name
'Ya-Ching Yang'
'Yi-Chun Lai'
'Joel R. Salazar'
'V\'it\(ezslav Zima'
'Kwang-Hua Lii'
'Sue-Lein Wang'

_publ_section_title
;
 Untypical [VOPO4]-Layer in Vanadyl Phosphates with Variant Interlayer Gap
 of Double-Tiered Template
;
_journal_name_full 'Inorganic Chemistry'
_journal_page_first 6196
_journal_page_last 6202
_journal_paper_doi 10.1021/ic100898g
_journal_volume 49
_journal_year 2010
_chemical_formula_sum 'C6 H21 N3 O12 P2 V2'
_chemical_formula_weight 491.08
_chemical_name_systematic
; 
 ? 
;
_space_group_IT_number 61
_symmetry_cell_setting orthorhombic
_symmetry_space_group_name_Hall '-P 2ac 2ab'
_symmetry_space_group_name_H-M 'P b c a'
_atom_sites_solution_hydrogens geom
_atom_sites_solution_primary direct
_atom_sites_solution_secondary difmap
_audit_creation_method SHELXL-97
_cell_angle_alpha 90.00
_cell_angle_beta 90.00
_cell_angle_gamma 90.00
_cell_formula_units_Z 8
_cell_length_a 14.2517(9)
_cell_length_b 9.4012(6)
_cell_length_c 24.4416(15)
_cell_measurement_reflns_used 7578
_cell_measurement_temperature 296(2)
_cell_measurement_theta_max 25
_cell_measurement_theta_min 2.5
_cell_volume 3274.8(4)
_computing_cell_refinement 'Bruker SMART'
_computing_data_collection 'Bruker SMART'
_computing_data_reduction 'Bruker SAINT'
_computing_molecular_graphics 'Bruker SHELXTL'
_computing_publication_material 'Bruker SHELXTL'
_computing_structure_refinement 'SHELXL-97 (Sheldrick, 2008)'
_computing_structure_solution 'SHELXS-97 (Sheldrick, 2008)'
_diffrn_ambient_temperature 293(2)
_diffrn_measured_fraction_theta_full 0.999
_diffrn_measured_fraction_theta_max 0.999
_diffrn_measurement_device_type 'CCD area detector'
_diffrn_measurement_method 'phi and omega scans'
_diffrn_radiation_monochromator graphite
_diffrn_radiation_source 'fine-focus sealed tube'
_diffrn_radiation_type MoK\a
_diffrn_radiation_wavelength 0.71073
_diffrn_reflns_av_R_equivalents 0.0415
_diffrn_reflns_av_sigmaI/netI 0.0294
_diffrn_reflns_limit_h_max 18
_diffrn_reflns_limit_h_min -19
_diffrn_reflns_limit_k_max 12
_diffrn_reflns_limit_k_min -9
_diffrn_reflns_limit_l_max 29
_diffrn_reflns_limit_l_min -32
_diffrn_reflns_number 23116
_diffrn_reflns_theta_full 28.29
_diffrn_reflns_theta_max 28.29
_diffrn_reflns_theta_min 1.67
_exptl_absorpt_coefficient_mu 1.405
_exptl_absorpt_correction_T_max 0.949
_exptl_absorpt_correction_T_min 0.844
_exptl_absorpt_correction_type empirical
_exptl_crystal_colour green
_exptl_crystal_density_diffrn 1.992
_exptl_crystal_density_meas ?
_exptl_crystal_density_method 'not measured'
_exptl_crystal_description lamellar
_exptl_crystal_F_000 2000
_exptl_crystal_size_max 0.2
_exptl_crystal_size_mid 0.15
_exptl_crystal_size_min 0.1
_refine_diff_density_max 0.466
_refine_diff_density_min -0.755
_refine_diff_density_rms 0.094
_refine_ls_extinction_coef 0.00017(7)
_refine_ls_extinction_expression Fc^*^=kFc[1+0.001xFc^2^\l^3^/sin(2\q)]^-1/4^
_refine_ls_extinction_method SHELXL
_refine_ls_goodness_of_fit_ref 1.016
_refine_ls_hydrogen_treatment constr
_refine_ls_matrix_type full
_refine_ls_number_parameters 227
_refine_ls_number_reflns 4074
_refine_ls_number_restraints 0
_refine_ls_restrained_S_all 1.016
_refine_ls_R_factor_all 0.0414
_refine_ls_R_factor_gt 0.0318
_refine_ls_shift/su_max 0.002
_refine_ls_shift/su_mean 0.000
_refine_ls_structure_factor_coef Fsqd
_refine_ls_weighting_details 'calc w=1/[\s^2^(Fo^2^)+(0.0583P)^2^+0.0000P] where P=(Fo^2^+2Fc^2^)/3'
_refine_ls_weighting_scheme calc
_refine_ls_wR_factor_gt 0.0879
_refine_ls_wR_factor_ref 0.0927
_reflns_number_gt 3318
_reflns_number_total 4074
_reflns_threshold_expression >2sigma(I)
_cod_data_source_file ic100898g_si_002_4.cif
_cod_data_source_block 10103m
_cod_depositor_comments
;
The following automatic conversions were performed:

'_exptl_crystal_density_meas' value 'not measured' was changed to '?'
- the value is perceived as not measured.

Automatic conversion script
Id: cif_fix_values 3008 2015-01-20 13:52:24Z robertas 
;
_cod_database_code 4315987

loop_
_symmetry_equiv_pos_as_xyz
'x, y, z'
'-x+1/2, -y, z+1/2'
'-x, y+1/2, -z+1/2'
'x+1/2, -y+1/2, -z'
'-x, -y, -z'
'x-1/2, y, -z-1/2'
'x, -y-1/2, z-1/2'
'-x-1/2, y-1/2, z'

loop_
_atom_site_label
_atom_site_type_symbol
_atom_site_fract_x
_atom_site_fract_y
_atom_site_fract_z
_atom_site_U_iso_or_equiv
_atom_site_adp_type
_atom_site_occupancy
_atom_site_symmetry_multiplicity
_atom_site_calc_flag
_atom_site_refinement_flags
_atom_site_disorder_assembly
_atom_site_disorder_group
V1 V 0.63652(2) 0.05816(4) 0.563763(15) 0.01281(10) Uani 1 1 d . . .
V2 V 0.43926(2) 0.53302(4) 0.558937(15) 0.01296(10) Uani 1 1 d . . .
P1 P 0.65311(4) 0.40495(6) 0.56195(2) 0.01243(13) Uani 1 1 d . . .
P2 P 0.53852(4) -0.21733(5) 0.50992(2) 0.01343(13) Uani 1 1 d . . .
O1 O 0.56222(10) 0.46754(15) 0.58576(7) 0.0182(3) Uani 1 1 d . . .
O2 O 0.67367(11) 0.25656(15) 0.58485(7) 0.0175(3) Uani 1 1 d . . .
O3 O 0.64752(10) 0.39495(16) 0.49889(6) 0.0166(3) Uani 1 1 d . . .
O4 O 0.73243(10) 0.50434(15) 0.58013(6) 0.0170(3) Uani 1 1 d . . .
O5 O 0.62440(10) -0.12821(15) 0.52462(6) 0.0164(3) Uani 1 1 d . . .
O6 O 0.48663(11) -0.26640(16) 0.56216(6) 0.0197(3) Uani 1 1 d . . .
O7 O 0.47499(11) -0.13400(15) 0.47194(6) 0.0193(3) Uani 1 1 d . . .
O8 O 0.57314(12) -0.35467(16) 0.48168(7) 0.0241(4) Uani 1 1 d . . .
O9 O 0.58739(11) 0.01127(16) 0.62095(7) 0.0203(3) Uani 1 1 d . . .
O10 O 0.37376(12) 0.52034(18) 0.61179(7) 0.0240(4) Uani 1 1 d . . .
O11 O 0.70855(11) 0.12860(16) 0.47980(7) 0.0220(3) Uani 1 1 d . . .
N1 N 0.61605(15) -0.0010(2) 0.39037(9) 0.0281(5) Uani 1 1 d . . .
N2 N 0.64074(16) -0.0667(2) 0.27637(9) 0.0321(5) Uani 1 1 d . . .
N3 N 0.65284(13) -0.2289(2) 0.13657(8) 0.0200(4) Uani 1 1 d . . .
C1 C 0.6098(2) -0.1763(3) 0.31607(12) 0.0364(6) Uani 1 1 d . . .
C2 C 0.6478(2) -0.1443(3) 0.37238(12) 0.0341(6) Uani 1 1 d . . .
C3 C 0.6419(2) 0.1094(3) 0.34946(12) 0.0354(6) Uani 1 1 d . . .
C4 C 0.6040(2) 0.0711(3) 0.29389(12) 0.0412(7) Uani 1 1 d . . .
C5 C 0.6105(2) -0.0997(3) 0.22024(12) 0.0408(7) Uani 1 1 d . . .
C6 C 0.6792(2) -0.1983(4) 0.19328(12) 0.0485(8) Uani 1 1 d . . .
O12 O 0.3513(2) 0.5412(4) 0.72953(15) 0.0988(12) Uani 1 1 d . . .
H1NA H 0.6410 0.0263 0.4198 0.080 Uiso 1 1 d . . .
H1NB H 0.5555 -0.0020 0.3941 0.080 Uiso 1 1 d . . .
H3NA H 0.6258 -0.1732 0.1231 0.080 Uiso 1 1 d . . .
H3NB H 0.6201 -0.2914 0.1336 0.080 Uiso 1 1 d . . .
H3NC H 0.7039 -0.2614 0.1219 0.080 Uiso 1 1 d . . .
H11A H 0.6987 0.2163 0.4782 0.080 Uiso 1 1 d . . .
H11B H 0.7674 0.1175 0.4846 0.080 Uiso 1 1 d . . .
H1A H 0.5421 -0.1725 0.3148 0.080 Uiso 1 1 d . . .
H1B H 0.6307 -0.2645 0.3043 0.080 Uiso 1 1 d . . .
H2A H 0.7152 -0.1343 0.3716 0.080 Uiso 1 1 d . . .
H2B H 0.6224 -0.2028 0.4010 0.080 Uiso 1 1 d . . .
H3B H 0.7168 0.1002 0.3490 0.080 Uiso 1 1 d . . .
H3A H 0.6214 0.1997 0.3605 0.080 Uiso 1 1 d . . .
H4A H 0.5336 0.0754 0.2937 0.080 Uiso 1 1 d . . .
H4B H 0.6329 0.1428 0.2679 0.080 Uiso 1 1 d . . .
H5A H 0.6040 -0.0056 0.1989 0.080 Uiso 1 1 d . . .
H5B H 0.5439 -0.1279 0.2199 0.080 Uiso 1 1 d . . .
H6A H 0.6937 -0.2719 0.2174 0.080 Uiso 1 1 d . . .
H6B H 0.7504 -0.1661 0.1874 0.080 Uiso 1 1 d . . .
H1 H 0.2971 0.5478 0.7284 0.080 Uiso 1 1 d . . .
H2 H 0.3562 0.5358 0.6998 0.080 Uiso 1 1 d . . .

loop_
_atom_site_aniso_label
_atom_site_aniso_U_11
_atom_site_aniso_U_22
_atom_site_aniso_U_33
_atom_site_aniso_U_23
_atom_site_aniso_U_13
_atom_site_aniso_U_12
V1 0.01238(18) 0.00934(17) 0.0167(2) 0.00001(13) -0.00117(13) 0.00040(12)
V2 0.01227(18) 0.01165(18) 0.01495(19) -0.00138(13) 0.00032(13) 0.00083(13)
P1 0.0109(2) 0.0089(2) 0.0176(3) -0.00026(19) -0.00126(19) -0.00034(18)
P2 0.0141(3) 0.0083(2) 0.0178(3) -0.00070(19) -0.0031(2) -0.00023(19)
O1 0.0135(7) 0.0189(8) 0.0220(9) 0.0002(6) 0.0003(6) 0.0028(6)
O2 0.0201(8) 0.0107(7) 0.0217(8) 0.0010(6) -0.0061(6) -0.0001(6)
O3 0.0172(8) 0.0149(7) 0.0177(8) -0.0002(6) -0.0027(6) 0.0019(6)
O4 0.0142(7) 0.0141(7) 0.0227(8) -0.0044(6) 0.0013(6) -0.0036(6)
O5 0.0135(7) 0.0118(7) 0.0238(8) -0.0026(6) -0.0026(6) -0.0009(6)
O6 0.0213(8) 0.0175(8) 0.0202(8) 0.0003(6) -0.0007(6) -0.0048(6)
O7 0.0162(8) 0.0150(7) 0.0268(9) 0.0019(6) -0.0074(6) 0.0023(6)
O8 0.0317(9) 0.0122(7) 0.0285(9) -0.0071(6) -0.0099(7) 0.0059(7)
O9 0.0203(8) 0.0178(8) 0.0229(8) 0.0031(6) 0.0015(7) 0.0005(6)
O10 0.0212(8) 0.0284(9) 0.0223(9) 0.0015(7) 0.0061(7) 0.0012(7)
O11 0.0223(8) 0.0183(8) 0.0253(9) -0.0016(6) -0.0025(7) 0.0032(6)
N1 0.0249(11) 0.0369(12) 0.0226(11) -0.0086(9) 0.0043(9) -0.0032(9)
N2 0.0399(13) 0.0338(12) 0.0227(12) -0.0090(9) 0.0007(9) 0.0062(10)
N3 0.0228(10) 0.0181(9) 0.0191(10) -0.0014(8) 0.0021(8) -0.0016(7)
C1 0.0432(16) 0.0318(14) 0.0342(15) -0.0109(12) 0.0010(13) -0.0023(12)
C2 0.0422(16) 0.0318(14) 0.0282(14) -0.0014(11) 0.0049(12) 0.0009(12)
C3 0.0464(17) 0.0261(14) 0.0337(15) -0.0055(11) 0.0084(12) -0.0017(12)
C4 0.058(2) 0.0359(16) 0.0299(16) -0.0048(12) 0.0059(14) 0.0111(14)
C5 0.0437(16) 0.0529(18) 0.0259(15) -0.0111(13) -0.0045(12) 0.0179(15)
C6 0.0491(19) 0.073(2) 0.0230(14) -0.0157(14) -0.0080(13) 0.0262(17)
O12 0.078(2) 0.151(4) 0.068(2) -0.015(2) 0.0048(17) 0.008(2)

loop_
_atom_type_symbol
_atom_type_description
_atom_type_scat_dispersion_real
_atom_type_scat_dispersion_imag
_atom_type_scat_source
C C 0.0033 0.0016 'International Tables Vol C Tables 4.2.6.8 and 6.1.1.4'
H H 0.0000 0.0000 'International Tables Vol C Tables 4.2.6.8 and 6.1.1.4'
N N 0.0061 0.0033 'International Tables Vol C Tables 4.2.6.8 and 6.1.1.4'
O O 0.0106 0.0060 'International Tables Vol C Tables 4.2.6.8 and 6.1.1.4'
P P 0.1023 0.0942 'International Tables Vol C Tables 4.2.6.8 and 6.1.1.4'
V V 0.3005 0.5294 'International Tables Vol C Tables 4.2.6.8 and 6.1.1.4'

loop_
_geom_angle_atom_site_label_1
_geom_angle_atom_site_label_2
_geom_angle_atom_site_label_3
_geom_angle
_geom_angle_site_symmetry_1
_geom_angle_site_symmetry_3
_geom_angle_publ_flag
O9 V1 O7 97.65(8) . 5_656 ?
O9 V1 O4 99.42(7) . 8_755 ?
O7 V1 O4 162.83(7) 5_656 8_755 ?
O9 V1 O5 97.84(7) . . ?
O7 V1 O5 92.05(6) 5_656 . ?
O4 V1 O5 87.38(6) 8_755 . ?
O9 V1 O2 98.34(8) . . ?
O7 V1 O2 89.43(6) 5_656 . ?
O4 V1 O2 86.36(6) 8_755 . ?
O5 V1 O2 163.41(7) . . ?
O9 V1 O11 179.65(7) . . ?
O7 V1 O11 82.20(6) 5_656 . ?
O4 V1 O11 80.72(6) 8_755 . ?
O5 V1 O11 82.49(6) . . ?
O2 V1 O11 81.34(6) . . ?
O10 V2 O8 107.07(8) . 5_656 ?
O10 V2 O1 103.13(8) . . ?
O8 V2 O1 88.93(7) 5_656 . ?
O10 V2 O3 103.63(8) . 5_666 ?
O8 V2 O3 82.85(7) 5_656 5_666 ?
O1 V2 O3 153.23(7) . 5_666 ?
O10 V2 O6 103.60(8) . 1_565 ?
O8 V2 O6 148.93(7) 5_656 1_565 ?
O1 V2 O6 88.92(7) . 1_565 ?
O3 V2 O6 85.26(7) 5_666 1_565 ?
O2 P1 O4 107.96(9) . . ?
O2 P1 O1 111.81(9) . . ?
O4 P1 O1 106.16(9) . . ?
O2 P1 O3 108.59(9) . . ?
O4 P1 O3 111.35(9) . . ?
O1 P1 O3 110.93(9) . . ?
O7 P2 O5 109.86(9) . . ?
O7 P2 O8 110.44(9) . . ?
O5 P2 O8 107.93(9) . . ?
O7 P2 O6 111.99(9) . . ?
O5 P2 O6 110.67(9) . . ?
O8 P2 O6 105.81(9) . . ?
P1 O1 V2 138.02(10) . . ?
P1 O2 V1 134.63(10) . . ?
P1 O3 V2 135.81(9) . 5_666 ?
P1 O4 V1 142.62(10) . 8_765 ?
P2 O5 V1 131.42(9) . . ?
P2 O6 V2 114.17(9) . 1_545 ?
P2 O7 V1 162.04(11) . 5_656 ?
P2 O8 V2 156.07(11) . 5_656 ?
V1 O11 H11A 104.0 . . ?
V1 O11 H11B 105.7 . . ?
H11A O11 H11B 107.0 . . ?
C2 N1 C3 111.0(2) . . ?
C2 N1 H1NA 113.6 . . ?
C3 N1 H1NA 104.9 . . ?
C2 N1 H1NB 108.9 . . ?
C3 N1 H1NB 108.9 . . ?
H1NA N1 H1NB 109.5 . . ?
C4 N2 C5 110.8(2) . . ?
C4 N2 C1 108.5(2) . . ?
C5 N2 C1 112.1(2) . . ?
C6 N3 H3NA 115.0 . . ?
C6 N3 H3NB 113.7 . . ?
H3NA N3 H3NB 100.9 . . ?
C6 N3 H3NC 104.2 . . ?
H3NA N3 H3NC 120.7 . . ?
H3NB N3 H3NC 101.8 . . ?
N2 C1 C2 110.6(2) . . ?
N2 C1 H1A 104.5 . . ?
C2 C1 H1A 112.4 . . ?
N2 C1 H1B 108.8 . . ?
C2 C1 H1B 110.2 . . ?
H1A C1 H1B 110.2 . . ?
N1 C2 C1 109.9(2) . . ?
N1 C2 H2A 102.7 . . ?
C1 C2 H2A 111.0 . . ?
N1 C2 H2B 100.9 . . ?
C1 C2 H2B 114.5 . . ?
H2A C2 H2B 116.4 . . ?
N1 C3 C4 110.5(2) . . ?
N1 C3 H3B 101.4 . . ?
C4 C3 H3B 109.2 . . ?
N1 C3 H3A 111.2 . . ?
C4 C3 H3A 111.4 . . ?
H3B C3 H3A 112.8 . . ?
N2 C4 C3 110.4(2) . . ?
N2 C4 H4A 113.1 . . ?
C3 C4 H4A 110.6 . . ?
N2 C4 H4B 105.1 . . ?
C3 C4 H4B 105.1 . . ?
H4A C4 H4B 112.1 . . ?
N2 C5 C6 110.4(2) . . ?
N2 C5 H5A 108.5 . . ?
C6 C5 H5A 111.5 . . ?
N2 C5 H5B 110.3 . . ?
C6 C5 H5B 117.3 . . ?
H5A C5 H5B 98.0 . . ?
N3 C6 C5 111.7(2) . . ?
N3 C6 H6A 120.7 . . ?
C5 C6 H6A 109.0 . . ?
N3 C6 H6B 99.9 . . ?
C5 C6 H6B 120.2 . . ?
H6A C6 H6B 94.8 . . ?
H1 O12 H2 93.7 . . ?

loop_
_geom_bond_atom_site_label_1
_geom_bond_atom_site_label_2
_geom_bond_distance
_geom_bond_site_symmetry_2
_geom_bond_publ_flag
V1 O9 1.6243(16) . ?
V1 O7 1.9481(15) 5_656 ?
V1 O4 1.9760(15) 8_755 ?
V1 O5 2.0037(15) . ?
V1 O2 2.0063(15) . ?
V1 O11 2.3882(17) . ?
V2 O10 1.5982(17) . ?
V2 O8 1.9565(16) 5_656 ?
V2 O1 1.9697(15) . ?
V2 O3 1.9965(15) 5_666 ?
V2 O6 2.0045(16) 1_565 ?
P1 O2 1.5314(15) . ?
P1 O4 1.5325(15) . ?
P1 O1 1.5373(15) . ?
P1 O3 1.5461(16) . ?
P2 O7 1.5150(15) . ?
P2 O5 1.5261(15) . ?
P2 O8 1.5449(16) . ?
P2 O6 1.5459(16) . ?
O3 V2 1.9965(15) 5_666 ?
O4 V1 1.9760(15) 8_765 ?
O6 V2 2.0045(16) 1_545 ?
O7 V1 1.9482(15) 5_656 ?
O8 V2 1.9565(15) 5_656 ?
O11 H11A 0.8373 . ?
O11 H11B 0.8533 . ?
N1 C2 1.488(3) . ?
N1 C3 1.488(4) . ?
N1 H1NA 0.8426 . ?
N1 H1NB 0.8677 . ?
N2 C4 1.461(4) . ?
N2 C5 1.471(4) . ?
N2 C1 1.483(4) . ?
N3 C6 1.465(3) . ?
N3 H3NA 0.7287 . ?
N3 H3NB 0.7539 . ?
N3 H3NC 0.8668 . ?
C1 C2 1.510(4) . ?
C1 H1A 0.9653 . ?
C1 H1B 0.9272 . ?
C2 H2A 0.9653 . ?
C2 H2B 0.9606 . ?
C3 C4 1.505(4) . ?
C3 H3B 1.0715 . ?
C3 H3A 0.9369 . ?
C4 H4A 1.0044 . ?
C4 H4B 1.0137 . ?
C5 C6 1.500(4) . ?
C5 H5A 1.0311 . ?
C5 H5B 0.9857 . ?
C6 H6A 0.9321 . ?
C6 H6B 1.0692 . ?
O12 H1 0.7752 . ?
O12 H2 0.7312 . ?
